data_2233857
loop_
_publ_author_name
'El-Azab, Adel S.'
'Abdel-Aziz, Alaa A.-M.'
'Ng, Seik Weng'
'Tiekink, Edward R. T.'

_publ_section_title
;
 2-Methyl-3-(2-methylphenyl)-7-nitroquinazolin-4(3<i>H</i>)-one
;
_journal_coeditor_code HB6642
_journal_issue 3
_journal_name_full 'Acta Crystallographica Section E'
_journal_page_first o863
_journal_paper_doi 10.1107/S1600536812007350
_journal_volume 68
_journal_year 2012
_chemical_formula_iupac 'C16 H13 N3 O3'
_chemical_formula_moiety 'C16 H13 N3 O3'
_chemical_formula_sum 'C16 H13 N3 O3'
_chemical_formula_weight 295.29
_chemical_name_systematic
;
2-Methyl-3-(2-methylphenyl)-7-nitroquinazolin-4(3<i>H</i>)-one
;
_space_group_IT_number 15
_symmetry_cell_setting monoclinic
_symmetry_space_group_name_Hall '-C 2yc'
_symmetry_space_group_name_H-M 'C 1 2/c 1'
_atom_sites_solution_hydrogens geom
_atom_sites_solution_primary direct
_atom_sites_solution_secondary difmap
_audit_creation_method SHELXL-97
_cell_angle_alpha 90.00
_cell_angle_beta 119.072(4)
_cell_angle_gamma 90.00
_cell_formula_units_Z 8
_cell_length_a 14.4614(5)
_cell_length_b 16.5383(4)
_cell_length_c 12.9968(4)
_cell_measurement_reflns_used 3546
_cell_measurement_temperature 100(2)
_cell_measurement_theta_max 76.42
_cell_measurement_theta_min 3.89
_cell_volume 2716.78(18)
_computing_cell_refinement 'CrysAlis PRO (Agilent, 2011)'
_computing_data_collection 'CrysAlis PRO (Agilent, 2011)'
_computing_data_reduction 'CrysAlis PRO (Agilent, 2011)'
_computing_molecular_graphics 'ORTEP-3 (Farrugia, 1997) and DIAMOND (Brandenburg, 2006)'
_computing_publication_material 'publCIF (Westrip, 2010)'
_computing_structure_refinement 'SHELXL97 (Sheldrick, 2008)'
_computing_structure_solution 'SHELXS97 (Sheldrick, 2008)'
_diffrn_ambient_temperature 100(2)
_diffrn_detector_area_resol_mean 10.4041
_diffrn_measured_fraction_theta_full 0.970
_diffrn_measured_fraction_theta_max 0.970
_diffrn_measurement_device_type 'Agilent SuperNova Dual diffractometer with an Atlas detector'
_diffrn_measurement_method '\w scan'
_diffrn_radiation_monochromator Mirror
_diffrn_radiation_source 'SuperNova (Cu) X-ray Source'
_diffrn_radiation_type CuK\a
_diffrn_radiation_wavelength 1.54184
_diffrn_reflns_av_R_equivalents 0.0129
_diffrn_reflns_av_sigmaI/netI 0.0172
_diffrn_reflns_limit_h_max 17
_diffrn_reflns_limit_h_min -18
_diffrn_reflns_limit_k_max 18
_diffrn_reflns_limit_k_min -20
_diffrn_reflns_limit_l_max 16
_diffrn_reflns_limit_l_min -10
_diffrn_reflns_number 5450
_diffrn_reflns_theta_full 76.62
_diffrn_reflns_theta_max 76.62
_diffrn_reflns_theta_min 4.40
_diffrn_standards_decay_% 0
_diffrn_standards_interval_count 0
_diffrn_standards_interval_time 0
_diffrn_standards_number 0
_exptl_absorpt_coefficient_mu 0.847
_exptl_absorpt_correction_T_max 0.9983
_exptl_absorpt_correction_T_min 0.9665
_exptl_absorpt_correction_type multi-scan
_exptl_absorpt_process_details '(CrysAlis PRO; Agilent, 2011)'
_exptl_crystal_colour colourless
_exptl_crystal_density_diffrn 1.444
_exptl_crystal_density_method 'not measured'
_exptl_crystal_description cube
_exptl_crystal_F_000 1232
_exptl_crystal_size_max 0.25
_exptl_crystal_size_mid 0.25
_exptl_crystal_size_min 0.25
_refine_diff_density_max 0.244
_refine_diff_density_min -0.240
_refine_ls_extinction_method none
_refine_ls_goodness_of_fit_ref 1.016
_refine_ls_hydrogen_treatment constr
_refine_ls_matrix_type full
_refine_ls_number_parameters 201
_refine_ls_number_reflns 2783
_refine_ls_number_restraints 0
_refine_ls_restrained_S_all 1.016
_refine_ls_R_factor_all 0.0384
_refine_ls_R_factor_gt 0.0354
_refine_ls_shift/su_max 0.000
_refine_ls_shift/su_mean 0.000
_refine_ls_structure_factor_coef Fsqd
_refine_ls_weighting_details 'calc w=1/[\s^2^(Fo^2^)+(0.0566P)^2^+1.6285P] where P=(Fo^2^+2Fc^2^)/3'
_refine_ls_weighting_scheme calc
_refine_ls_wR_factor_gt 0.0964
_refine_ls_wR_factor_ref 0.0990
_reflns_number_gt 2570
_reflns_number_total 2783
_reflns_threshold_expression I>2\s(I)
_cod_data_source_file hb6642.cif
_cod_data_source_block I
_cod_original_cell_volume 2716.78(14)
_cod_original_sg_symbol_H-M 'C 2/c'
_cod_database_code 2233857
_cod_database_fobs_code 2233857

loop_
_symmetry_equiv_pos_as_xyz
'x, y, z'
'-x, y, -z+1/2'
'x+1/2, y+1/2, z'
'-x+1/2, y+1/2, -z+1/2'
'-x, -y, -z'
'x, -y, z-1/2'
'-x+1/2, -y+1/2, -z'
'x+1/2, -y+1/2, z-1/2'

loop_
_atom_site_type_symbol
_atom_site_label
_atom_site_fract_x
_atom_site_fract_y
_atom_site_fract_z
_atom_site_U_iso_or_equiv
_atom_site_adp_type
_atom_site_calc_flag
_atom_site_refinement_flags
_atom_site_occupancy
_atom_site_symmetry_multiplicity
O O1 0.59490(6) 0.19268(5) 0.43782(7) 0.0250(2) Uani d . 1 1
O O2 0.65765(7) 0.61062(5) 0.45232(9) 0.0338(2) Uani d . 1 1
O O3 0.48735(7) 0.62439(5) 0.36278(8) 0.0330(2) Uani d . 1 1
N N1 0.41702(7) 0.21605(6) 0.35394(8) 0.0201(2) Uani d . 1 1
N N2 0.34237(7) 0.34733(6) 0.30533(8) 0.0217(2) Uani d . 1 1
N N3 0.56777(8) 0.58294(6) 0.40625(9) 0.0247(2) Uani d . 1 1
C C1 0.44368(9) 0.37812(7) 0.35225(9) 0.0196(2) Uani d . 1 1
C C2 0.45504(9) 0.46277(7) 0.35369(9) 0.0208(2) Uani d . 1 1
H H2 0.3949 0.4972 0.3210 0.025 Uiso calc R 1 1
C C3 0.55556(9) 0.49398(7) 0.40369(10) 0.0214(2) Uani d . 1 1
C C4 0.64664(9) 0.44647(7) 0.45173(10) 0.0225(2) Uani d . 1 1
H H4 0.7148 0.4707 0.4859 0.027 Uiso calc R 1 1
C C5 0.63564(9) 0.36354(7) 0.44855(9) 0.0215(2) Uani d . 1 1
H H5 0.6964 0.3298 0.4795 0.026 Uiso calc R 1 1
C C6 0.53454(9) 0.32924(7) 0.39953(9) 0.0195(2) Uani d . 1 1
C C7 0.52197(8) 0.24124(7) 0.39980(9) 0.0200(2) Uani d . 1 1
C C8 0.33210(8) 0.26981(7) 0.30874(9) 0.0211(2) Uani d . 1 1
C C9 0.22363(9) 0.23499(7) 0.26233(11) 0.0273(3) Uani d . 1 1
H H9A 0.1715 0.2788 0.2356 0.041 Uiso calc R 1 1
H H9B 0.2199 0.2044 0.3248 0.041 Uiso calc R 1 1
H H9C 0.2084 0.1989 0.1962 0.041 Uiso calc R 1 1
C C10 0.39793(8) 0.13076(7) 0.36267(10) 0.0207(2) Uani d . 1 1
C C11 0.37329(9) 0.08065(7) 0.26703(10) 0.0236(2) Uani d . 1 1
H H11 0.3732 0.1011 0.1987 0.028 Uiso calc R 1 1
C C12 0.34882(9) 0.00019(7) 0.27286(11) 0.0252(3) Uani d . 1 1
H H12 0.3291 -0.0345 0.2071 0.030 Uiso calc R 1 1
C C13 0.35326(9) -0.02949(7) 0.37522(11) 0.0242(3) Uani d . 1 1
H H13 0.3371 -0.0846 0.3798 0.029 Uiso calc R 1 1
C C14 0.38125(9) 0.02132(7) 0.47070(10) 0.0232(2) Uani d . 1 1
H H14 0.3863 -0.0001 0.5411 0.028 Uiso calc R 1 1
C C15 0.40209(8) 0.10313(7) 0.46597(10) 0.0214(2) Uani d . 1 1
C C16 0.42659(10) 0.15867(8) 0.56764(10) 0.0270(3) Uani d . 1 1
H H16A 0.4905 0.1899 0.5866 0.040 Uiso calc R 1 1
H H16B 0.4381 0.1266 0.6363 0.040 Uiso calc R 1 1
H H16C 0.3671 0.1957 0.5463 0.040 Uiso calc R 1 1

loop_
_atom_site_aniso_label
_atom_site_aniso_U_11
_atom_site_aniso_U_22
_atom_site_aniso_U_33
_atom_site_aniso_U_12
_atom_site_aniso_U_13
_atom_site_aniso_U_23
O1 0.0190(4) 0.0239(4) 0.0292(4) 0.0027(3) 0.0094(3) 0.0001(3)
O2 0.0311(5) 0.0281(5) 0.0405(5) -0.0096(4) 0.0161(4) -0.0045(4)
O3 0.0324(5) 0.0247(4) 0.0405(5) 0.0026(4) 0.0166(4) 0.0039(4)
N1 0.0172(5) 0.0203(5) 0.0208(5) -0.0004(3) 0.0077(4) 0.0000(3)
N2 0.0180(4) 0.0233(5) 0.0217(5) 0.0007(4) 0.0080(4) 0.0022(4)
N3 0.0284(5) 0.0241(5) 0.0238(5) -0.0033(4) 0.0143(4) -0.0008(4)
C1 0.0190(5) 0.0242(5) 0.0158(5) 0.0000(4) 0.0087(4) 0.0003(4)
C2 0.0213(5) 0.0237(6) 0.0182(5) 0.0017(4) 0.0101(4) 0.0015(4)
C3 0.0265(6) 0.0218(5) 0.0183(5) -0.0021(4) 0.0126(4) -0.0007(4)
C4 0.0195(5) 0.0275(6) 0.0194(5) -0.0046(4) 0.0088(4) -0.0023(4)
C5 0.0185(5) 0.0262(6) 0.0187(5) 0.0003(4) 0.0082(4) -0.0005(4)
C6 0.0194(5) 0.0230(5) 0.0160(5) -0.0002(4) 0.0087(4) -0.0005(4)
C7 0.0170(5) 0.0245(6) 0.0173(5) 0.0003(4) 0.0075(4) -0.0010(4)
C8 0.0171(5) 0.0251(5) 0.0188(5) 0.0004(4) 0.0069(4) 0.0014(4)
C9 0.0175(5) 0.0265(6) 0.0326(6) -0.0001(4) 0.0080(5) 0.0038(5)
C10 0.0161(5) 0.0208(5) 0.0226(5) -0.0002(4) 0.0073(4) 0.0006(4)
C11 0.0216(5) 0.0262(6) 0.0217(5) -0.0001(4) 0.0094(4) 0.0001(4)
C12 0.0223(6) 0.0252(6) 0.0260(6) -0.0021(4) 0.0101(5) -0.0049(4)
C13 0.0182(5) 0.0221(5) 0.0291(6) -0.0014(4) 0.0090(5) 0.0007(4)
C14 0.0164(5) 0.0269(6) 0.0240(6) -0.0010(4) 0.0081(4) 0.0030(4)
C15 0.0145(5) 0.0252(6) 0.0219(5) -0.0002(4) 0.0068(4) -0.0010(4)
C16 0.0270(6) 0.0301(6) 0.0227(6) -0.0035(5) 0.0112(5) -0.0025(5)

loop_
_atom_type_symbol
_atom_type_description
_atom_type_scat_dispersion_real
_atom_type_scat_dispersion_imag
_atom_type_scat_source
C C 0.0181 0.0091 'International Tables Vol C Tables 4.2.6.8 and 6.1.1.4'
H H 0.0000 0.0000 'International Tables Vol C Tables 4.2.6.8 and 6.1.1.4'
N N 0.0311 0.0180 'International Tables Vol C Tables 4.2.6.8 and 6.1.1.4'
O O 0.0492 0.0322 'International Tables Vol C Tables 4.2.6.8 and 6.1.1.4'

loop_
_geom_angle_atom_site_label_1
_geom_angle_atom_site_label_2
_geom_angle_atom_site_label_3
_geom_angle
C8 N1 C7 122.78(9)
C8 N1 C10 119.37(9)
C7 N1 C10 117.68(9)
C8 N2 C1 117.70(9)
O2 N3 O3 124.04(10)
O2 N3 C3 117.96(10)
O3 N3 C3 117.99(10)
N2 C1 C6 123.15(10)
N2 C1 C2 117.64(10)
C6 C1 C2 119.20(10)
C3 C2 C1 118.02(10)
C3 C2 H2 121.0
C1 C2 H2 121.0
C2 C3 C4 123.58(10)
C2 C3 N3 118.14(10)
C4 C3 N3 118.28(10)
C5 C4 C3 118.49(10)
C5 C4 H4 120.8
C3 C4 H4 120.8
C4 C5 C6 119.76(10)
C4 C5 H5 120.1
C6 C5 H5 120.1
C5 C6 C1 120.93(10)
C5 C6 C7 120.27(10)
C1 C6 C7 118.77(10)
O1 C7 N1 121.42(10)
O1 C7 C6 124.68(10)
N1 C7 C6 113.88(9)
N2 C8 N1 123.66(10)
N2 C8 C9 118.89(10)
N1 C8 C9 117.45(10)
C8 C9 H9A 109.5
C8 C9 H9B 109.5
H9A C9 H9B 109.5
C8 C9 H9C 109.5
H9A C9 H9C 109.5
H9B C9 H9C 109.5
C11 C10 C15 122.65(11)
C11 C10 N1 119.05(10)
C15 C10 N1 118.27(10)
C12 C11 C10 118.98(11)
C12 C11 H11 120.5
C10 C11 H11 120.5
C11 C12 C13 119.74(11)
C11 C12 H12 120.1
C13 C12 H12 120.1
C14 C13 C12 120.02(11)
C14 C13 H13 120.0
C12 C13 H13 120.0
C13 C14 C15 121.61(11)
C13 C14 H14 119.2
C15 C14 H14 119.2
C10 C15 C14 116.90(10)
C10 C15 C16 121.90(10)
C14 C15 C16 121.19(10)
C15 C16 H16A 109.5
C15 C16 H16B 109.5
H16A C16 H16B 109.5
C15 C16 H16C 109.5
H16A C16 H16C 109.5
H16B C16 H16C 109.5

loop_
_geom_bond_atom_site_label_1
_geom_bond_atom_site_label_2
_geom_bond_distance
O1 C7 1.2227(14)
O2 N3 1.2253(13)
O3 N3 1.2261(14)
N1 C8 1.3938(14)
N1 C7 1.3976(14)
N1 C10 1.4522(14)
N2 C8 1.2939(15)
N2 C1 1.3818(14)
N3 C3 1.4803(14)
C1 C6 1.4046(15)
C1 C2 1.4086(15)
C2 C3 1.3724(16)
C2 H2 0.9500
C3 C4 1.3939(16)
C4 C5 1.3790(16)
C4 H4 0.9500
C5 C6 1.4000(15)
C5 H5 0.9500
C6 C7 1.4670(15)
C8 C9 1.4955(15)
C9 H9A 0.9800
C9 H9B 0.9800
C9 H9C 0.9800
C10 C11 1.3887(16)
C10 C15 1.3915(16)
C11 C12 1.3885(16)
C11 H11 0.9500
C12 C13 1.3899(17)
C12 H12 0.9500
C13 C14 1.3863(17)
C13 H13 0.9500
C14 C15 1.3939(16)
C14 H14 0.9500
C15 C16 1.5035(15)
C16 H16A 0.9800
C16 H16B 0.9800
C16 H16C 0.9800

loop_
_geom_hbond_atom_site_label_D
_geom_hbond_atom_site_label_H
_geom_hbond_atom_site_label_A
_geom_hbond_site_symmetry_A
_geom_hbond_distance_DH
_geom_hbond_distance_HA
_geom_hbond_distance_DA
_geom_hbond_angle_DHA
C11 H11 O1 2_655 0.95 2.54 3.4530(15) 161

loop_
_geom_torsion_atom_site_label_1
_geom_torsion_atom_site_label_2
_geom_torsion_atom_site_label_3
_geom_torsion_atom_site_label_4
_geom_torsion
C8 N2 C1 C6 2.02(16)
C8 N2 C1 C2 -176.98(10)
N2 C1 C2 C3 177.87(10)
C6 C1 C2 C3 -1.17(15)
C1 C2 C3 C4 0.77(17)
C1 C2 C3 N3 -179.48(9)
O2 N3 C3 C2 179.07(10)
O3 N3 C3 C2 -0.50(15)
O2 N3 C3 C4 -1.17(15)
O3 N3 C3 C4 179.26(10)
C2 C3 C4 C5 0.36(17)
N3 C3 C4 C5 -179.39(9)
C3 C4 C5 C6 -1.07(16)
C4 C5 C6 C1 0.66(16)
C4 C5 C6 C7 -177.60(10)
N2 C1 C6 C5 -178.50(10)
C2 C1 C6 C5 0.48(16)
N2 C1 C6 C7 -0.22(15)
C2 C1 C6 C7 178.77(9)
C8 N1 C7 O1 -179.25(10)
C10 N1 C7 O1 5.51(15)
C8 N1 C7 C6 1.94(14)
C10 N1 C7 C6 -173.30(9)
C5 C6 C7 O1 -2.15(17)
C1 C6 C7 O1 179.56(10)
C5 C6 C7 N1 176.62(9)
C1 C6 C7 N1 -1.68(14)
C1 N2 C8 N1 -1.83(16)
C1 N2 C8 C9 177.94(10)
C7 N1 C8 N2 -0.21(17)
C10 N1 C8 N2 174.96(10)
C7 N1 C8 C9 -179.98(10)
C10 N1 C8 C9 -4.82(15)
C8 N1 C10 C11 88.12(13)
C7 N1 C10 C11 -96.47(12)
C8 N1 C10 C15 -90.00(12)
C7 N1 C10 C15 85.41(13)
C15 C10 C11 C12 1.87(17)
N1 C10 C11 C12 -176.16(10)
C10 C11 C12 C13 -2.42(17)
C11 C12 C13 C14 0.49(17)
C12 C13 C14 C15 2.14(17)
C11 C10 C15 C14 0.65(16)
N1 C10 C15 C14 178.70(9)
C11 C10 C15 C16 -178.64(10)
N1 C10 C15 C16 -0.59(16)
C13 C14 C15 C10 -2.66(16)
C13 C14 C15 C16 176.63(10)
